data_7025369
loop_
_publ_author_name
'Zhang, Jian-Han'
'Li, Pei-Xin'
'Mao, Jiang-Gao'

_publ_section_title
;
 Ln2GeB2O8 (Ln = Nd, Sm-Tb): a series of luminescent lanthanide(III)
 borogermanates with a layered structure.
;
_journal_issue 22
_journal_name_full 'Dalton transactions (Cambridge, England : 2003)'
_journal_page_first 5301
_journal_page_last 5305
_journal_paper_doi 10.1039/b927300j
_journal_volume 39
_journal_year 2010
_chemical_formula_sum 'B2 Ge O8 Tb2'
_chemical_formula_weight 540.09
_chemical_name_systematic
;
?
;
_space_group_IT_number 60
_symmetry_cell_setting orthorhombic
_symmetry_space_group_name_Hall '-P 2n 2ab'
_symmetry_space_group_name_H-M 'P b c n'
_atom_sites_solution_hydrogens none
_atom_sites_solution_primary direct
_atom_sites_solution_secondary difmap
_audit_creation_method SHELXL-97
_cell_angle_alpha 90.00
_cell_angle_beta 90.00
_cell_angle_gamma 90.00
_cell_formula_units_Z 4
_cell_length_a 13.484(6)
_cell_length_b 4.4107(19)
_cell_length_c 9.264(4)
_cell_measurement_reflns_used 1343
_cell_measurement_temperature 293(2)
_cell_measurement_theta_max 27.4565
_cell_measurement_theta_min 2.1984
_cell_volume 551.0(4)
_computing_structure_refinement 'SHELXL-97 (Sheldrick, 1997)'
_computing_structure_solution 'SHELXS-97 (Sheldrick, 1990)'
_diffrn_ambient_temperature 293(2)
_diffrn_measured_fraction_theta_full 0.983
_diffrn_measured_fraction_theta_max 0.983
_diffrn_measurement_device_type 'Mercury2 (2x2 bin mode)'
_diffrn_measurement_method CCD_Profile_fitting
_diffrn_radiation_monochromator graphite
_diffrn_radiation_source 'fine-focus sealed tube'
_diffrn_radiation_type MoK\a
_diffrn_radiation_wavelength 0.71073
_diffrn_reflns_av_R_equivalents 0.0778
_diffrn_reflns_av_sigmaI/netI 0.0501
_diffrn_reflns_limit_h_max 17
_diffrn_reflns_limit_h_min -16
_diffrn_reflns_limit_k_max 5
_diffrn_reflns_limit_k_min -5
_diffrn_reflns_limit_l_max 12
_diffrn_reflns_limit_l_min -11
_diffrn_reflns_number 3672
_diffrn_reflns_theta_full 27.49
_diffrn_reflns_theta_max 27.49
_diffrn_reflns_theta_min 4.40
_exptl_absorpt_coefficient_mu 30.819
_exptl_absorpt_correction_T_max 1.0000
_exptl_absorpt_correction_T_min 0.5436
_exptl_absorpt_correction_type multi-scan
_exptl_crystal_colour Colorless
_exptl_crystal_density_diffrn 6.511
_exptl_crystal_density_method 'not measured'
_exptl_crystal_description brick
_exptl_crystal_F_000 472
_exptl_crystal_size_max 0.1000
_exptl_crystal_size_mid 0.0800
_exptl_crystal_size_min 0.0600
_refine_diff_density_max 3.248
_refine_diff_density_min -1.518
_refine_diff_density_rms 0.385
_refine_ls_extinction_coef 0.0082(4)
_refine_ls_extinction_expression Fc^*^=kFc[1+0.001xFc^2^\l^3^/sin(2\q)]^-1/4^
_refine_ls_extinction_method SHELXL
_refine_ls_goodness_of_fit_ref 0.978
_refine_ls_hydrogen_treatment none
_refine_ls_matrix_type full
_refine_ls_number_parameters 51
_refine_ls_number_reflns 624
_refine_ls_number_restraints 0
_refine_ls_restrained_S_all 0.978
_refine_ls_R_factor_all 0.0270
_refine_ls_R_factor_gt 0.0233
_refine_ls_shift/su_max 0.002
_refine_ls_shift/su_mean 0.000
_refine_ls_structure_factor_coef Fsqd
_refine_ls_weighting_details 'calc w=1/[\s^2^(Fo^2^)+(0.0217P)^2^+0.0000P] where P=(Fo^2^+2Fc^2^)/3'
_refine_ls_weighting_scheme calc
_refine_ls_wR_factor_gt 0.0559
_refine_ls_wR_factor_ref 0.0567
_reflns_number_gt 541
_reflns_number_total 624
_reflns_threshold_expression >2sigma(I)
_cod_data_source_file b927300j.txt
_cod_data_source_block Tb2GeB2O8
_cod_depositor_comments
;
The following automatic conversions were performed:

'_exptl_absorpt_correction_type' value 'Multi-scan' changed to
'multi-scan' according to
/home/saulius/struct/CIF-dictionaries/cif_core.dic dictionary named
'cif_core.dic' version 2.4.2 from 2011-04-26.

Automatic conversion script
Id: cif_fix_values 1891 2012-01-12 08:04:46Z andrius 
;
_cod_original_cell_volume 550.9(4)
_cod_original_sg_symbol_H-M Pbcn
_cod_database_code 7025369

loop_
_symmetry_equiv_pos_as_xyz
'x, y, z'
'-x+1/2, -y+1/2, z+1/2'
'-x, y, -z+1/2'
'x+1/2, -y+1/2, -z'
'-x, -y, -z'
'x-1/2, y-1/2, -z-1/2'
'x, -y, z-1/2'
'-x-1/2, y-1/2, z'

loop_
_atom_site_label
_atom_site_type_symbol
_atom_site_fract_x
_atom_site_fract_y
_atom_site_fract_z
_atom_site_U_iso_or_equiv
_atom_site_adp_type
_atom_site_occupancy
_atom_site_symmetry_multiplicity
_atom_site_calc_flag
_atom_site_refinement_flags
Tb1 Tb 0.64002(3) 0.53848(8) 0.02535(4) 0.00528(17) Uani 1 1 d .
Ge1 Ge 0.5000 0.0738(3) 0.2500 0.0050(3) Uani 1 2 d S
B1 B 0.2003(6) 0.4688(17) 0.2032(8) 0.0037(15) Uiso 1 1 d .
O1 O 0.1925(4) 0.4622(11) 0.0485(5) 0.0058(11) Uani 1 1 d .
O2 O 0.1063(4) 0.3419(12) 0.2671(5) 0.0068(11) Uiso 1 1 d .
O3 O 0.2146(4) 0.7845(11) 0.2586(5) 0.0061(11) Uani 1 1 d .
O4 O 0.4952(4) 0.2957(12) 0.0977(5) 0.0080(11) Uani 1 1 d .

loop_
_atom_site_aniso_label
_atom_site_aniso_U_11
_atom_site_aniso_U_22
_atom_site_aniso_U_33
_atom_site_aniso_U_23
_atom_site_aniso_U_13
_atom_site_aniso_U_12
Tb1 0.0049(2) 0.0036(2) 0.0073(2) 0.00051(13) 0.00067(14) 0.00034(13)
Ge1 0.0053(6) 0.0029(5) 0.0068(5) 0.000 0.0000(4) 0.000
O1 0.007(3) 0.004(2) 0.007(3) 0.0006(18) -0.001(2) -0.001(2)
O3 0.008(3) 0.002(2) 0.009(2) 0.0016(18) 0.002(2) 0.002(2)
O4 0.008(3) 0.006(3) 0.010(2) 0.005(2) 0.002(2) 0.002(2)

loop_
_atom_type_symbol
_atom_type_description
_atom_type_scat_dispersion_real
_atom_type_scat_dispersion_imag
_atom_type_scat_source
B B 0.0013 0.0007 'International Tables Vol C Tables 4.2.6.8 and 6.1.1.4'
O O 0.0106 0.0060 'International Tables Vol C Tables 4.2.6.8 and 6.1.1.4'
Ge Ge 0.1547 1.8001 'International Tables Vol C Tables 4.2.6.8 and 6.1.1.4'
Tb Tb -0.1723 4.1537 'International Tables Vol C Tables 4.2.6.8 and 6.1.1.4'

loop_
_geom_angle_atom_site_label_1
_geom_angle_atom_site_label_2
_geom_angle_atom_site_label_3
_geom_angle
_geom_angle_site_symmetry_1
_geom_angle_site_symmetry_3
O4 Tb1 O4 67.6(2) 5_665 .
O4 Tb1 O1 128.55(18) 5_665 5_665
O4 Tb1 O1 152.44(18) . 5_665
O4 Tb1 O2 94.05(18) 5_665 6_666
O4 Tb1 O2 82.30(19) . 6_666
O1 Tb1 O2 114.63(18) 5_665 6_666
O4 Tb1 O1 78.40(19) 5_665 4_565
O4 Tb1 O1 138.44(18) . 4_565
O1 Tb1 O1 68.80(16) 5_665 4_565
O2 Tb1 O1 76.84(17) 6_666 4_565
O4 Tb1 O1 112.76(19) 5_665 4
O4 Tb1 O1 84.63(19) . 4
O1 Tb1 O1 68.71(16) 5_665 4
O2 Tb1 O1 142.76(17) 6_666 4
O1 Tb1 O1 131.9(2) 4_565 4
O4 Tb1 O3 150.17(18) 5_665 6_656
O4 Tb1 O3 84.32(18) . 6_656
O1 Tb1 O3 81.19(18) 5_665 6_656
O2 Tb1 O3 71.56(18) 6_666 6_656
O1 Tb1 O3 121.16(17) 4_565 6_656
O1 Tb1 O3 72.55(17) 4 6_656
O4 Tb1 B1 102.9(2) 5_665 5_665
O4 Tb1 B1 142.7(2) . 5_665
O1 Tb1 B1 27.7(2) 5_665 5_665
O2 Tb1 B1 135.0(2) 6_666 5_665
O1 Tb1 B1 66.53(19) 4_565 5_665
O1 Tb1 B1 65.38(19) 4 5_665
O3 Tb1 B1 105.6(2) 6_656 5_665
O4 Tb1 Ge1 93.11(13) 5_665 .
O4 Tb1 Ge1 25.90(12) . .
O1 Tb1 Ge1 133.82(12) 5_665 .
O2 Tb1 Ge1 75.22(13) 6_666 .
O1 Tb1 Ge1 150.10(12) 4_565 .
O1 Tb1 Ge1 77.87(13) 4 .
O3 Tb1 Ge1 58.42(13) 6_656 .
B1 Tb1 Ge1 143.16(15) 5_665 .
O4 Tb1 Tb1 116.88(13) 5_665 8_765
O4 Tb1 Tb1 161.54(13) . 8_765
O1 Tb1 Tb1 39.89(12) 5_665 8_765
O2 Tb1 Tb1 79.53(13) 6_666 8_765
O1 Tb1 Tb1 38.74(13) 4_565 8_765
O1 Tb1 Tb1 108.08(14) 4 8_765
O3 Tb1 Tb1 86.82(13) 6_656 8_765
B1 Tb1 Tb1 55.54(15) 5_665 8_765
Ge1 Tb1 Tb1 141.930(16) . 8_765
O4 Tb1 Tb1 146.76(13) 5_665 8_755
O4 Tb1 Tb1 113.52(13) . 8_755
O1 Tb1 Tb1 39.76(12) 5_665 8_755
O2 Tb1 Tb1 119.19(13) 6_666 8_755
O1 Tb1 Tb1 108.04(14) 4_565 8_755
O1 Tb1 Tb1 38.77(13) 4 8_755
O3 Tb1 Tb1 53.90(12) 6_656 8_755
B1 Tb1 Tb1 54.66(15) 5_665 8_755
Ge1 Tb1 Tb1 94.82(3) . 8_755
Tb1 Tb1 Tb1 73.27(4) 8_765 8_755
O4 Tb1 Tb1 34.25(13) 5_665 5_665
O4 Tb1 Tb1 33.34(13) . 5_665
O1 Tb1 Tb1 155.53(12) 5_665 5_665
O2 Tb1 Tb1 87.73(13) 6_666 5_665
O1 Tb1 Tb1 109.63(14) 4_565 5_665
O1 Tb1 Tb1 99.97(14) 4 5_665
O3 Tb1 Tb1 117.10(13) 6_656 5_665
B1 Tb1 Tb1 128.14(16) 5_665 5_665
Ge1 Tb1 Tb1 58.977(19) . 5_665
Tb1 Tb1 Tb1 147.801(19) 8_765 5_665
Tb1 Tb1 Tb1 137.74(2) 8_755 5_665
O4 Ge1 O4 110.6(4) 3_655 .
O4 Ge1 O2 106.6(2) 3_655 8_655
O4 Ge1 O2 111.9(2) . 8_655
O4 Ge1 O2 111.9(2) 3_655 6_656
O4 Ge1 O2 106.6(2) . 6_656
O2 Ge1 O2 109.3(4) 8_655 6_656
O4 Ge1 Tb1 36.25(17) 3_655 3_655
O4 Ge1 Tb1 97.78(18) . 3_655
O2 Ge1 Tb1 81.21(17) 8_655 3_655
O2 Ge1 Tb1 146.59(16) 6_656 3_655
O4 Ge1 Tb1 97.78(18) 3_655 .
O4 Ge1 Tb1 36.25(17) . .
O2 Ge1 Tb1 146.59(16) 8_655 .
O2 Ge1 Tb1 81.21(17) 6_656 .
Tb1 Ge1 Tb1 107.79(4) 3_655 .
O1 B1 O3 112.8(6) . 8_655
O1 B1 O3 111.7(6) . .
O3 B1 O3 106.8(5) 8_655 .
O1 B1 O2 108.8(6) . .
O3 B1 O2 108.0(6) 8_655 .
O3 B1 O2 108.7(6) . .
O1 B1 Tb1 49.7(4) . 5_665
O3 B1 Tb1 71.8(4) 8_655 5_665
O3 B1 Tb1 99.1(4) . 5_665
O2 B1 Tb1 150.6(5) . 5_665
B1 O1 Tb1 102.7(5) . 5_665
B1 O1 Tb1 106.6(4) . 4_465
Tb1 O1 Tb1 101.50(19) 5_665 4_465
B1 O1 Tb1 108.8(4) . 4_455
Tb1 O1 Tb1 101.34(19) 5_665 4_455
Tb1 O1 Tb1 131.9(2) 4_465 4_455
B1 O2 Ge1 115.6(4) . 6_566
B1 O2 Tb1 111.4(4) . 6_556
Ge1 O2 Tb1 123.5(3) 6_566 6_556
B1 O3 B1 119.1(5) 8_665 .
B1 O3 Tb1 109.8(4) 8_665 6_566
B1 O3 Tb1 129.7(4) . 6_566
Ge1 O4 Tb1 128.7(3) . 5_665
Ge1 O4 Tb1 117.9(3) . .
Tb1 O4 Tb1 112.4(2) 5_665 .

loop_
_geom_bond_atom_site_label_1
_geom_bond_atom_site_label_2
_geom_bond_distance
_geom_bond_site_symmetry_2
Tb1 O4 2.271(5) 5_665
Tb1 O4 2.326(5) .
Tb1 O1 2.360(6) 5_665
Tb1 O2 2.386(5) 6_666
Tb1 O1 2.412(5) 4_565
Tb1 O1 2.418(5) 4
Tb1 O3 2.505(5) 6_656
Tb1 B1 3.020(8) 5_665
Tb1 Ge1 3.4779(11) .
Tb1 Tb1 3.6959(13) 8_765
Tb1 Tb1 3.6959(13) 8_755
Tb1 Tb1 3.8203(18) 5_665
Ge1 O4 1.718(5) 3_655
Ge1 O4 1.718(5) .
Ge1 O2 1.768(6) 8_655
Ge1 O2 1.768(6) 6_656
Ge1 Tb1 3.4779(12) 3_655
B1 O1 1.437(9) .
B1 O3 1.497(10) 8_655
B1 O3 1.497(9) .
B1 O2 1.506(10) .
B1 Tb1 3.020(8) 5_665
O1 Tb1 2.360(6) 5_665
O1 Tb1 2.412(5) 4_465
O1 Tb1 2.418(5) 4_455
O2 Ge1 1.768(6) 6_566
O2 Tb1 2.386(5) 6_556
O3 B1 1.497(10) 8_665
O3 Tb1 2.505(5) 6_566
O4 Tb1 2.271(5) 5_665
